data_7032110
loop_
_publ_author_name
'Xu, Hongwei'
'Williard, Paul G.'
'Bernskoetter, Wesley H.'

_publ_section_title
;
 C-H bond activation and S-atom transfer from cobalt(iii) thiolate and
 isothiocyanate complexes.
;
_journal_issue 39
_journal_name_full 'Dalton transactions (Cambridge, England : 2003)'
_journal_page_first 14696
_journal_page_last 14700
_journal_paper_doi 10.1039/c4dt01823k
_journal_volume 43
_journal_year 2014
_chemical_formula_sum 'C17 H38 Co P3 S'
_chemical_formula_weight 426.37
_chemical_name_common wb17mar15
_space_group_crystal_system monoclinic
_space_group_IT_number 14
_space_group_name_Hall '-P 2ybc'
_space_group_name_H-M_alt 'P 1 21/c 1'
_symmetry_space_group_name_Hall '-P 2ybc'
_symmetry_space_group_name_H-M 'P 1 21/c 1'
_atom_sites_solution_hydrogens geom
_cell_angle_alpha 90
_cell_angle_beta 103.642(2)
_cell_angle_gamma 90
_cell_formula_units_Z 8
_cell_length_a 18.0999(12)
_cell_length_b 15.4996(8)
_cell_length_c 16.3675(11)
_cell_measurement_reflns_used 9981
_cell_measurement_temperature 183.(2)
_cell_measurement_theta_max 20.9091
_cell_measurement_theta_min 2.3159
_cell_volume 4462.2(5)
_computing_cell_refinement 'SAINT V8.34A (Bruker AXS Inc., 2013)'
_computing_data_reduction 'SAINT V8.34A (Bruker AXS Inc., 2013)'
_computing_structure_refinement 'SHELXL-2013 (Sheldrick, 2013)'
_diffrn_ambient_temperature 183.(2)
_diffrn_detector_area_resol_mean 10.4167
_diffrn_measured_fraction_theta_full 0.997
_diffrn_measured_fraction_theta_max 0.997
_diffrn_radiation_wavelength 0.71073
_diffrn_reflns_av_R_equivalents 0.0335
_diffrn_reflns_av_unetI/netI 0.0155
_diffrn_reflns_limit_h_max 18
_diffrn_reflns_limit_h_min -18
_diffrn_reflns_limit_k_max 15
_diffrn_reflns_limit_k_min -15
_diffrn_reflns_limit_l_max 16
_diffrn_reflns_limit_l_min -16
_diffrn_reflns_number 41701
_diffrn_reflns_theta_full 20.92
_diffrn_reflns_theta_max 20.92
_diffrn_reflns_theta_min 2.32
_exptl_absorpt_coefficient_mu 1.074
_exptl_absorpt_correction_T_max 0.88
_exptl_absorpt_correction_T_min 0.83
_exptl_absorpt_correction_type multi-scan
_exptl_absorpt_process_details 'SADABS V2012/1 (Bruker AXS Inc.)'
_exptl_crystal_colour 'translucent light brown-gold'
_exptl_crystal_density_diffrn 1.269
_exptl_crystal_density_method 'not measured'
_exptl_crystal_description diamond
_exptl_crystal_F_000 1824
_exptl_crystal_size_max 0.200
_exptl_crystal_size_mid 0.180
_exptl_crystal_size_min 0.120
_refine_diff_density_max 0.239
_refine_diff_density_min -0.195
_refine_ls_extinction_method none
_refine_ls_goodness_of_fit_ref 1.068
_refine_ls_hydrogen_treatment constr
_refine_ls_matrix_type full
_refine_ls_number_parameters 419
_refine_ls_number_reflns 4732
_refine_ls_number_restraints 0
_refine_ls_restrained_S_all 1.068
_refine_ls_R_factor_all 0.0294
_refine_ls_R_factor_gt 0.0234
_refine_ls_shift/su_max 0.002
_refine_ls_shift/su_mean 0.000
_refine_ls_structure_factor_coef Fsqd
_refine_ls_weighting_details 'w=1/[\s^2^(Fo^2^)+(0.0279P)^2^+3.0630P] where P=(Fo^2^+2Fc^2^)/3'
_refine_ls_weighting_scheme calc
_refine_ls_wR_factor_gt 0.0550
_refine_ls_wR_factor_ref 0.0580
_reflns_number_gt 4168
_reflns_number_total 4732
_reflns_threshold_expression 'I > 2\s(I)'
_cod_data_source_file c4dt01823k2.cif
_cod_data_source_block I
_cod_depositor_comments 'Adding full bibliography for 7032110--7032112.cif.'
_cod_database_code 7032110

loop_
_space_group_symop_operation_xyz
'x, y, z'
'-x, y+1/2, -z+1/2'
'-x, -y, -z'
'x, -y-1/2, z-1/2'

loop_
_atom_site_type_symbol
_atom_site_label
_atom_site_fract_x
_atom_site_fract_y
_atom_site_fract_z
_atom_site_U_iso_or_equiv
_atom_site_adp_type
_atom_site_calc_flag
_atom_site_refinement_flags_adp
_atom_site_refinement_flags_posn
_atom_site_occupancy
C C1 0.03656(18) 0.60105(18) 0.64230(19) 0.0438(8) Uani d . . 1
H H1A 0.0537 0.5762 0.6987 0.066 Uiso calc U R 1
H H1B 0.0684 0.5792 0.6061 0.066 Uiso calc U R 1
H H1C -0.0165 0.5848 0.6187 0.066 Uiso calc U R 1
C C2 -0.02523(17) 0.7182(2) 0.72897(19) 0.0462(8) Uani d . . 1
H H2A -0.0751 0.7428 0.703 0.069 Uiso calc U R 1
H H2B -0.0035 0.7485 0.7818 0.069 Uiso calc U R 1
H H2C -0.0309 0.6568 0.7405 0.069 Uiso calc U R 1
C C3 -0.04456(18) 0.6460(2) 0.45718(19) 0.0531(9) Uani d . . 1
H H3A -0.0873 0.6527 0.4082 0.08 Uiso calc U R 1
H H3B -0.0479 0.5896 0.4832 0.08 Uiso calc U R 1
H H3C 0.0034 0.6499 0.4394 0.08 Uiso calc U R 1
C C4 -0.14556(16) 0.7192(2) 0.5444(2) 0.0531(9) Uani d . . 1
H H4A -0.158 0.7672 0.5777 0.08 Uiso calc U R 1
H H4B -0.1504 0.6646 0.5729 0.08 Uiso calc U R 1
H H4C -0.1805 0.7193 0.4887 0.08 Uiso calc U R 1
C C5 -0.05711(17) 0.8232(2) 0.46170(18) 0.0482(9) Uani d . . 1
H H5A -0.0085 0.8332 0.4467 0.072 Uiso calc U R 1
H H5B -0.0712 0.8746 0.4894 0.072 Uiso calc U R 1
H H5C -0.0965 0.8111 0.4107 0.072 Uiso calc U R 1
C C6 -0.05886(19) 0.9198(2) 0.6584(3) 0.0744(12) Uani d . . 1
H H6A -0.0868 0.8915 0.6954 0.112 Uiso calc U R 1
H H6B -0.0858 0.9109 0.5997 0.112 Uiso calc U R 1
H H6C -0.0551 0.9818 0.6707 0.112 Uiso calc U R 1
C C7 0.0833(2) 0.95311(19) 0.6234(2) 0.0621(10) Uani d . . 1
H H7A 0.0733 1.0111 0.6421 0.093 Uiso calc U R 1
H H7B 0.0634 0.9485 0.5625 0.093 Uiso calc U R 1
H H7C 0.1382 0.9425 0.6373 0.093 Uiso calc U R 1
C C8 0.0706(2) 0.9103(2) 0.7841(2) 0.0620(10) Uani d . . 1
H H8A 0.126 0.9037 0.8013 0.093 Uiso calc U R 1
H H8B 0.0469 0.8757 0.8211 0.093 Uiso calc U R 1
H H8C 0.0572 0.9711 0.7881 0.093 Uiso calc U R 1
C C9 0.20652(18) 0.6133(2) 0.73574(19) 0.0493(9) Uani d . . 1
H H9A 0.2505 0.6089 0.7838 0.074 Uiso calc U R 1
H H9B 0.2242 0.6192 0.6838 0.074 Uiso calc U R 1
H H9C 0.1753 0.5611 0.7326 0.074 Uiso calc U R 1
C C10 0.22544(16) 0.7880(2) 0.7688(2) 0.0505(9) Uani d . . 1
H H10A 0.2108 0.8363 0.8003 0.076 Uiso calc U R 1
H H10B 0.2337 0.8091 0.7152 0.076 Uiso calc U R 1
H H10C 0.2724 0.7619 0.8017 0.076 Uiso calc U R 1
C C11 0.13861(17) 0.6865(2) 0.85407(17) 0.0447(8) Uani d . . 1
H H11A 0.1051 0.6367 0.853 0.067 Uiso calc U R 1
H H11B 0.1163 0.7372 0.8748 0.067 Uiso calc U R 1
H H11C 0.1884 0.6743 0.8913 0.067 Uiso calc U R 1
C C12 0.19025(15) 0.68844(17) 0.53814(15) 0.0259(7) Uani d . . 1
C C13 0.17163(16) 0.60607(18) 0.50615(17) 0.0339(7) Uani d . . 1
H H13 0.1205 0.5867 0.4966 0.041 Uiso calc U R 1
C C14 0.22632(18) 0.5521(2) 0.48813(19) 0.0444(8) Uani d . . 1
H H14 0.2123 0.496 0.4667 0.053 Uiso calc U R 1
C C15 0.30044(19) 0.5780(2) 0.5006(2) 0.0517(9) Uani d . . 1
H H15 0.3377 0.5402 0.4883 0.062 Uiso calc U R 1
C C16 0.32014(17) 0.6597(2) 0.5312(2) 0.0476(9) Uani d . . 1
H H16 0.3713 0.6786 0.5395 0.057 Uiso calc U R 1
C C17 0.26578(15) 0.71446(19) 0.55003(17) 0.0333(7) Uani d . . 1
H H17 0.2803 0.7705 0.5713 0.04 Uiso calc U R 1
C C18 0.51940(14) 0.62927(17) 0.72498(17) 0.0301(7) Uani d . . 1
H H18A 0.4666 0.649 0.7156 0.045 Uiso calc U R 1
H H18B 0.5312 0.591 0.774 0.045 Uiso calc U R 1
H H18C 0.5262 0.598 0.6753 0.045 Uiso calc U R 1
C C19 0.53827(15) 0.76339(18) 0.62454(16) 0.0309(7) Uani d . . 1
H H19A 0.5146 0.7116 0.5953 0.046 Uiso calc U R 1
H H19B 0.5761 0.786 0.596 0.046 Uiso calc U R 1
H H19C 0.4992 0.8072 0.6241 0.046 Uiso calc U R 1
C C20 0.45632(16) 0.72435(19) 0.86671(19) 0.0396(8) Uani d . . 1
H H20A 0.4144 0.7559 0.8816 0.059 Uiso calc U R 1
H H20B 0.4939 0.7084 0.9181 0.059 Uiso calc U R 1
H H20C 0.4365 0.6721 0.8354 0.059 Uiso calc U R 1
C C21 0.52674(17) 0.88161(19) 0.87680(18) 0.0398(8) Uani d . . 1
H H21A 0.5379 0.9333 0.8474 0.06 Uiso calc U R 1
H H21B 0.5717 0.8656 0.9205 0.06 Uiso calc U R 1
H H21C 0.4842 0.8935 0.9028 0.06 Uiso calc U R 1
C C22 0.41716(15) 0.83560(19) 0.72868(18) 0.0375(7) Uani d . . 1
H H22A 0.3936 0.7902 0.6894 0.056 Uiso calc U R 1
H H22B 0.432 0.8838 0.6972 0.056 Uiso calc U R 1
H H22C 0.3807 0.8559 0.7602 0.056 Uiso calc U R 1
C C23 0.72156(18) 0.89393(19) 0.83692(19) 0.0503(9) Uani d . . 1
H H23A 0.763 0.8522 0.8538 0.075 Uiso calc U R 1
H H23B 0.6946 0.8999 0.882 0.075 Uiso calc U R 1
H H23C 0.7425 0.95 0.8262 0.075 Uiso calc U R 1
C C24 0.71601(17) 0.86486(19) 0.6669(2) 0.0443(8) Uani d . . 1
H H24A 0.7358 0.9238 0.6677 0.066 Uiso calc U R 1
H H24B 0.6861 0.8512 0.6102 0.066 Uiso calc U R 1
H H24C 0.7585 0.8242 0.6825 0.066 Uiso calc U R 1
C C25 0.59918(18) 0.95335(18) 0.7068(2) 0.0485(9) Uani d . . 1
H H25A 0.5632 0.9624 0.7423 0.073 Uiso calc U R 1
H H25B 0.5712 0.9462 0.6482 0.073 Uiso calc U R 1
H H25C 0.633 1.0034 0.7114 0.073 Uiso calc U R 1
C C26 0.66873(16) 0.53255(17) 0.72787(18) 0.0367(7) Uani d . . 1
H H26A 0.6214 0.5095 0.6927 0.055 Uiso calc U R 1
H H26B 0.6694 0.5233 0.7873 0.055 Uiso calc U R 1
H H26C 0.7122 0.5029 0.7143 0.055 Uiso calc U R 1
C C27 0.77542(15) 0.66361(19) 0.75755(19) 0.0373(7) Uani d . . 1
H H27A 0.8061 0.6257 0.7308 0.056 Uiso calc U R 1
H H27B 0.7847 0.6496 0.8175 0.056 Uiso calc U R 1
H H27C 0.7894 0.7238 0.7509 0.056 Uiso calc U R 1
C C28 0.67471(17) 0.64395(19) 0.59660(17) 0.0389(8) Uani d . . 1
H H28A 0.683 0.702 0.5768 0.058 Uiso calc U R 1
H H28B 0.6256 0.6219 0.5646 0.058 Uiso calc U R 1
H H28C 0.7155 0.6057 0.5885 0.058 Uiso calc U R 1
C C29 0.66000(14) 0.60068(16) 0.92850(15) 0.0241(6) Uani d . . 1
C C30 0.59626(15) 0.55545(17) 0.93904(16) 0.0280(7) Uani d . . 1
H H30 0.5474 0.5809 0.921 0.034 Uiso calc U R 1
C C31 0.60272(16) 0.47432(17) 0.97518(17) 0.0333(7) Uani d . . 1
H H31 0.5585 0.4449 0.9818 0.04 Uiso calc U R 1
C C32 0.67290(18) 0.43588(18) 1.00161(18) 0.0384(8) Uani d . . 1
H H32 0.6773 0.3803 1.0268 0.046 Uiso calc U R 1
C C33 0.73631(18) 0.47884(19) 0.99117(18) 0.0414(8) Uani d . . 1
H H33 0.7849 0.4524 1.0086 0.05 Uiso calc U R 1
C C34 0.73026(16) 0.56001(18) 0.95555(17) 0.0331(7) Uani d . . 1
H H34 0.7749 0.5888 0.9493 0.04 Uiso calc U R 1
Co Co1 0.04505(2) 0.73175(2) 0.64956(2) 0.02081(11) Uani d . . 1
Co Co2 0.59029(2) 0.73295(2) 0.74598(2) 0.01905(11) Uani d . . 1
P P1 -0.04807(4) 0.73115(5) 0.53320(5) 0.03137(19) Uani d . . 1
P P2 0.03679(4) 0.87367(5) 0.67612(5) 0.0324(2) Uani d . . 1
P P3 0.14986(4) 0.70751(5) 0.74877(4) 0.02676(18) Uani d . . 1
P P4 0.50122(4) 0.79262(4) 0.80162(4) 0.02610(18) Uani d . . 1
P P5 0.65570(4) 0.85627(4) 0.74166(4) 0.02521(18) Uani d . . 1
P P6 0.67478(4) 0.64809(4) 0.70800(4) 0.02392(18) Uani d . . 1
S S1 0.12423(4) 0.76462(4) 0.55838(4) 0.02944(18) Uani d . . 1
S S2 0.65666(4) 0.70774(4) 0.88893(4) 0.02509(17) Uani d . . 1

loop_
_atom_site_aniso_label
_atom_site_aniso_U_11
_atom_site_aniso_U_22
_atom_site_aniso_U_33
_atom_site_aniso_U_12
_atom_site_aniso_U_13
_atom_site_aniso_U_23
C1 0.059(2) 0.0313(18) 0.042(2) -0.0118(15) 0.0149(17) 0.0048(14)
C2 0.0374(19) 0.071(2) 0.0355(19) -0.0100(16) 0.0200(15) 0.0008(16)
C3 0.050(2) 0.071(2) 0.0336(19) 0.0009(17) -0.0005(16) -0.0204(17)
C4 0.0269(18) 0.085(3) 0.045(2) -0.0077(17) 0.0042(15) -0.0149(18)
C5 0.042(2) 0.066(2) 0.0315(19) 0.0150(17) -0.0014(15) 0.0095(16)
C6 0.055(2) 0.073(3) 0.088(3) 0.034(2) 0.003(2) -0.029(2)
C7 0.095(3) 0.0233(18) 0.071(3) 0.0035(18) 0.025(2) 0.0029(17)
C8 0.083(3) 0.054(2) 0.046(2) 0.0197(19) 0.0075(19) -0.0197(17)
C9 0.056(2) 0.055(2) 0.0345(19) 0.0310(17) 0.0066(16) 0.0072(16)
C10 0.0267(18) 0.060(2) 0.060(2) -0.0018(16) 0.0008(16) -0.0018(18)
C11 0.050(2) 0.059(2) 0.0224(17) 0.0105(17) 0.0043(15) 0.0045(15)
C12 0.0305(18) 0.0323(17) 0.0160(15) 0.0041(13) 0.0080(12) 0.0023(13)
C13 0.0322(17) 0.0403(19) 0.0291(17) 0.0005(15) 0.0072(14) -0.0052(14)
C14 0.047(2) 0.0403(19) 0.047(2) 0.0082(17) 0.0138(17) -0.0144(15)
C15 0.045(2) 0.057(2) 0.055(2) 0.0201(18) 0.0151(17) -0.0112(18)
C16 0.0234(18) 0.067(2) 0.052(2) 0.0046(17) 0.0089(16) -0.0033(18)
C17 0.0302(18) 0.0404(18) 0.0298(17) -0.0013(15) 0.0082(14) -0.0020(14)
C18 0.0260(16) 0.0283(16) 0.0343(17) -0.0070(13) 0.0038(13) -0.0008(13)
C19 0.0301(17) 0.0386(17) 0.0207(16) 0.0034(13) -0.0002(13) 0.0025(13)
C20 0.0324(18) 0.0451(19) 0.047(2) 0.0087(14) 0.0205(15) 0.0099(15)
C21 0.0414(19) 0.0429(19) 0.0356(18) 0.0093(15) 0.0098(15) -0.0080(15)
C22 0.0264(17) 0.0416(18) 0.0423(19) 0.0099(14) 0.0039(14) 0.0029(15)
C23 0.060(2) 0.0373(19) 0.044(2) -0.0249(16) -0.0053(17) 0.0042(15)
C24 0.046(2) 0.0366(18) 0.055(2) -0.0049(15) 0.0234(17) 0.0115(15)
C25 0.052(2) 0.0290(18) 0.067(2) 0.0092(15) 0.0194(18) 0.0171(16)
C26 0.0414(18) 0.0265(17) 0.0432(19) 0.0032(14) 0.0118(15) -0.0023(14)
C27 0.0248(16) 0.0421(18) 0.0452(19) 0.0067(14) 0.0085(14) 0.0043(15)
C28 0.0454(19) 0.0424(19) 0.0325(18) 0.0066(15) 0.0167(15) -0.0046(14)
C29 0.0282(17) 0.0266(15) 0.0158(15) 0.0035(13) 0.0019(12) 0.0003(12)
C30 0.0275(17) 0.0313(17) 0.0245(16) 0.0029(13) 0.0045(13) 0.0037(13)
C31 0.041(2) 0.0313(18) 0.0283(17) -0.0063(15) 0.0104(14) 0.0010(14)
C32 0.057(2) 0.0255(17) 0.0340(18) 0.0089(16) 0.0137(16) 0.0088(14)
C33 0.041(2) 0.044(2) 0.0390(19) 0.0198(16) 0.0098(16) 0.0153(16)
C34 0.0291(18) 0.0391(19) 0.0311(17) 0.0030(14) 0.0071(14) 0.0087(14)
Co1 0.0215(2) 0.0237(2) 0.0184(2) -0.00034(15) 0.00692(16) 0.00064(15)
Co2 0.0170(2) 0.0197(2) 0.0195(2) -0.00040(15) 0.00246(15) 0.00072(15)
P1 0.0239(4) 0.0448(5) 0.0245(4) -0.0001(3) 0.0040(3) -0.0050(4)
P2 0.0350(5) 0.0293(4) 0.0315(5) 0.0112(3) 0.0052(4) -0.0045(3)
P3 0.0293(4) 0.0303(4) 0.0199(4) 0.0070(3) 0.0042(3) 0.0024(3)
P4 0.0224(4) 0.0283(4) 0.0277(4) 0.0043(3) 0.0061(3) 0.0011(3)
P5 0.0256(4) 0.0203(4) 0.0283(4) -0.0015(3) 0.0036(3) 0.0043(3)
P6 0.0239(4) 0.0232(4) 0.0249(4) 0.0013(3) 0.0064(3) -0.0005(3)
S1 0.0340(4) 0.0282(4) 0.0316(4) 0.0058(3) 0.0187(3) 0.0068(3)
S2 0.0267(4) 0.0237(4) 0.0218(4) -0.0015(3) -0.0004(3) 0.0022(3)

loop_
_atom_type_symbol
_atom_type_description
_atom_type_scat_dispersion_real
_atom_type_scat_dispersion_imag
_atom_type_scat_source
C C 0.0033 0.0016 'International Tables Vol C Tables 4.2.6.8 and 6.1.1.4'
H H 0.0000 0.0000 'International Tables Vol C Tables 4.2.6.8 and 6.1.1.4'
P P 0.1023 0.0942 'International Tables Vol C Tables 4.2.6.8 and 6.1.1.4'
S S 0.1246 0.1234 'International Tables Vol C Tables 4.2.6.8 and 6.1.1.4'
Co Co 0.3494 0.9721 'International Tables Vol C Tables 4.2.6.8 and 6.1.1.4'

loop_
_geom_angle_atom_site_label_1
_geom_angle_atom_site_label_2
_geom_angle_atom_site_label_3
_geom_angle
Co1 C1 H1A 109.5
Co1 C1 H1B 109.5
H1A C1 H1B 109.5
Co1 C1 H1C 109.5
H1A C1 H1C 109.5
H1B C1 H1C 109.5
Co1 C2 H2A 109.5
Co1 C2 H2B 109.5
H2A C2 H2B 109.5
Co1 C2 H2C 109.5
H2A C2 H2C 109.5
H2B C2 H2C 109.5
P1 C3 H3A 109.5
P1 C3 H3B 109.5
H3A C3 H3B 109.5
P1 C3 H3C 109.5
H3A C3 H3C 109.5
H3B C3 H3C 109.5
P1 C4 H4A 109.5
P1 C4 H4B 109.5
H4A C4 H4B 109.5
P1 C4 H4C 109.5
H4A C4 H4C 109.5
H4B C4 H4C 109.5
P1 C5 H5A 109.5
P1 C5 H5B 109.5
H5A C5 H5B 109.5
P1 C5 H5C 109.5
H5A C5 H5C 109.5
H5B C5 H5C 109.5
P2 C6 H6A 109.5
P2 C6 H6B 109.5
H6A C6 H6B 109.5
P2 C6 H6C 109.5
H6A C6 H6C 109.5
H6B C6 H6C 109.5
P2 C7 H7A 109.5
P2 C7 H7B 109.5
H7A C7 H7B 109.5
P2 C7 H7C 109.5
H7A C7 H7C 109.5
H7B C7 H7C 109.5
P2 C8 H8A 109.5
P2 C8 H8B 109.5
H8A C8 H8B 109.5
P2 C8 H8C 109.5
H8A C8 H8C 109.5
H8B C8 H8C 109.5
P3 C9 H9A 109.5
P3 C9 H9B 109.5
H9A C9 H9B 109.5
P3 C9 H9C 109.5
H9A C9 H9C 109.5
H9B C9 H9C 109.5
P3 C10 H10A 109.5
P3 C10 H10B 109.5
H10A C10 H10B 109.5
P3 C10 H10C 109.5
H10A C10 H10C 109.5
H10B C10 H10C 109.5
P3 C11 H11A 109.5
P3 C11 H11B 109.5
H11A C11 H11B 109.5
P3 C11 H11C 109.5
H11A C11 H11C 109.5
H11B C11 H11C 109.5
C13 C12 C17 117.4(2)
C13 C12 S1 124.7(2)
C17 C12 S1 117.7(2)
C14 C13 C12 121.0(3)
C14 C13 H13 119.5
C12 C13 H13 119.5
C15 C14 C13 121.2(3)
C15 C14 H14 119.4
C13 C14 H14 119.4
C14 C15 C16 118.9(3)
C14 C15 H15 120.5
C16 C15 H15 120.5
C15 C16 C17 120.5(3)
C15 C16 H16 119.8
C17 C16 H16 119.8
C16 C17 C12 121.0(3)
C16 C17 H17 119.5
C12 C17 H17 119.5
Co2 C18 H18A 109.5
Co2 C18 H18B 109.5
H18A C18 H18B 109.5
Co2 C18 H18C 109.5
H18A C18 H18C 109.5
H18B C18 H18C 109.5
Co2 C19 H19A 109.5
Co2 C19 H19B 109.5
H19A C19 H19B 109.5
Co2 C19 H19C 109.5
H19A C19 H19C 109.5
H19B C19 H19C 109.5
P4 C20 H20A 109.5
P4 C20 H20B 109.5
H20A C20 H20B 109.5
P4 C20 H20C 109.5
H20A C20 H20C 109.5
H20B C20 H20C 109.5
P4 C21 H21A 109.5
P4 C21 H21B 109.5
H21A C21 H21B 109.5
P4 C21 H21C 109.5
H21A C21 H21C 109.5
H21B C21 H21C 109.5
P4 C22 H22A 109.5
P4 C22 H22B 109.5
H22A C22 H22B 109.5
P4 C22 H22C 109.5
H22A C22 H22C 109.5
H22B C22 H22C 109.5
P5 C23 H23A 109.5
P5 C23 H23B 109.5
H23A C23 H23B 109.5
P5 C23 H23C 109.5
H23A C23 H23C 109.5
H23B C23 H23C 109.5
P5 C24 H24A 109.5
P5 C24 H24B 109.5
H24A C24 H24B 109.5
P5 C24 H24C 109.5
H24A C24 H24C 109.5
H24B C24 H24C 109.5
P5 C25 H25A 109.5
P5 C25 H25B 109.5
H25A C25 H25B 109.5
P5 C25 H25C 109.5
H25A C25 H25C 109.5
H25B C25 H25C 109.5
P6 C26 H26A 109.5
P6 C26 H26B 109.5
H26A C26 H26B 109.5
P6 C26 H26C 109.5
H26A C26 H26C 109.5
H26B C26 H26C 109.5
P6 C27 H27A 109.5
P6 C27 H27B 109.5
H27A C27 H27B 109.5
P6 C27 H27C 109.5
H27A C27 H27C 109.5
H27B C27 H27C 109.5
P6 C28 H28A 109.5
P6 C28 H28B 109.5
H28A C28 H28B 109.5
P6 C28 H28C 109.5
H28A C28 H28C 109.5
H28B C28 H28C 109.5
C34 C29 C30 116.9(2)
C34 C29 S2 119.2(2)
C30 C29 S2 123.8(2)
C31 C30 C29 121.4(3)
C31 C30 H30 119.3
C29 C30 H30 119.3
C32 C31 C30 120.4(3)
C32 C31 H31 119.8
C30 C31 H31 119.8
C33 C32 C31 119.2(3)
C33 C32 H32 120.4
C31 C32 H32 120.4
C32 C33 C34 120.6(3)
C32 C33 H33 119.7
C34 C33 H33 119.7
C33 C34 C29 121.5(3)
C33 C34 H34 119.3
C29 C34 H34 119.3
C2 Co1 C1 83.36(13)
C2 Co1 P3 94.05(9)
C1 Co1 P3 85.06(9)
C2 Co1 P1 94.87(9)
C1 Co1 P1 85.09(9)
P3 Co1 P1 165.85(3)
C2 Co1 P2 84.12(10)
C1 Co1 P2 167.47(9)
P3 Co1 P2 96.22(3)
P1 Co1 P2 95.61(3)
C2 Co1 S1 173.42(10)
C1 Co1 S1 103.14(9)
P3 Co1 S1 87.56(3)
P1 Co1 S1 84.83(3)
P2 Co1 S1 89.37(3)
C18 Co2 C19 83.71(11)
C18 Co2 P6 86.17(8)
C19 Co2 P6 93.11(8)
C18 Co2 P4 84.76(8)
C19 Co2 P4 95.16(8)
P6 Co2 P4 166.98(3)
C18 Co2 P5 167.88(8)
C19 Co2 P5 84.20(8)
P6 Co2 P5 95.29(3)
P4 Co2 P5 95.54(3)
C18 Co2 S2 100.78(8)
C19 Co2 S2 175.50(8)
P6 Co2 S2 87.53(3)
P4 Co2 S2 85.01(3)
P5 Co2 S2 91.31(3)
C3 P1 C4 100.64(15)
C3 P1 C5 98.06(16)
C4 P1 C5 101.60(15)
C3 P1 Co1 116.43(11)
C4 P1 Co1 117.98(11)
C5 P1 Co1 118.69(11)
C8 P2 C7 99.33(17)
C8 P2 C6 96.95(16)
C7 P2 C6 100.75(18)
C8 P2 Co1 117.98(11)
C7 P2 Co1 120.64(11)
C6 P2 Co1 116.99(13)
C11 P3 C10 101.51(15)
C11 P3 C9 99.18(14)
C10 P3 C9 98.64(15)
C11 P3 Co1 117.25(10)
C10 P3 Co1 119.44(11)
C9 P3 Co1 117.18(10)
C20 P4 C22 100.16(14)
C20 P4 C21 96.95(14)
C22 P4 C21 101.75(13)
C20 P4 Co2 117.56(10)
C22 P4 Co2 117.11(10)
C21 P4 Co2 119.60(10)
C23 P5 C24 100.16(15)
C23 P5 C25 101.99(15)
C24 P5 C25 96.29(14)
C23 P5 Co2 119.13(10)
C24 P5 Co2 118.89(10)
C25 P5 Co2 116.51(11)
C28 P6 C27 102.35(14)
C28 P6 C26 99.06(13)
C27 P6 C26 98.35(13)
C28 P6 Co2 117.63(10)
C27 P6 Co2 118.65(10)
C26 P6 Co2 117.24(10)
C12 S1 Co1 120.92(9)
C29 S2 Co2 118.30(9)

loop_
_geom_bond_atom_site_label_1
_geom_bond_atom_site_label_2
_geom_bond_distance
C1 Co1 2.033(3)
C1 H1A 0.98
C1 H1B 0.98
C1 H1C 0.98
C2 Co1 2.033(3)
C2 H2A 0.98
C2 H2B 0.98
C2 H2C 0.98
C3 P1 1.826(3)
C3 H3A 0.98
C3 H3B 0.98
C3 H3C 0.98
C4 P1 1.826(3)
C4 H4A 0.98
C4 H4B 0.98
C4 H4C 0.98
C5 P1 1.828(3)
C5 H5A 0.98
C5 H5B 0.98
C5 H5C 0.98
C6 P2 1.832(3)
C6 H6A 0.98
C6 H6B 0.98
C6 H6C 0.98
C7 P2 1.820(3)
C7 H7A 0.98
C7 H7B 0.98
C7 H7C 0.98
C8 P2 1.820(3)
C8 H8A 0.98
C8 H8B 0.98
C8 H8C 0.98
C9 P3 1.826(3)
C9 H9A 0.98
C9 H9B 0.98
C9 H9C 0.98
C10 P3 1.823(3)
C10 H10A 0.98
C10 H10B 0.98
C10 H10C 0.98
C11 P3 1.812(3)
C11 H11A 0.98
C11 H11B 0.98
C11 H11C 0.98
C12 C13 1.391(4)
C12 C17 1.394(4)
C12 S1 1.766(3)
C13 C14 1.380(4)
C13 H13 0.95
C14 C15 1.369(4)
C14 H14 0.95
C15 C16 1.377(4)
C15 H15 0.95
C16 C17 1.388(4)
C16 H16 0.95
C17 H17 0.95
C18 Co2 2.034(2)
C18 H18A 0.98
C18 H18B 0.98
C18 H18C 0.98
C19 Co2 2.044(2)
C19 H19A 0.98
C19 H19B 0.98
C19 H19C 0.98
C20 P4 1.823(3)
C20 H20A 0.98
C20 H20B 0.98
C20 H20C 0.98
C21 P4 1.834(3)
C21 H21A 0.98
C21 H21B 0.98
C21 H21C 0.98
C22 P4 1.824(3)
C22 H22A 0.98
C22 H22B 0.98
C22 H22C 0.98
C23 P5 1.821(3)
C23 H23A 0.98
C23 H23B 0.98
C23 H23C 0.98
C24 P5 1.827(3)
C24 H24A 0.98
C24 H24B 0.98
C24 H24C 0.98
C25 P5 1.833(3)
C25 H25A 0.98
C25 H25B 0.98
C25 H25C 0.98
C26 P6 1.828(3)
C26 H26A 0.98
C26 H26B 0.98
C26 H26C 0.98
C27 P6 1.827(3)
C27 H27A 0.98
C27 H27B 0.98
C27 H27C 0.98
C28 P6 1.824(3)
C28 H28A 0.98
C28 H28B 0.98
C28 H28C 0.98
C29 C34 1.395(4)
C29 C30 1.395(4)
C29 S2 1.777(3)
C30 C31 1.383(4)
C30 H30 0.95
C31 C32 1.377(4)
C31 H31 0.95
C32 C33 1.372(4)
C32 H32 0.95
C33 C34 1.380(4)
C33 H33 0.95
C34 H34 0.95
Co1 P3 2.2189(8)
Co1 P1 2.2258(8)
Co1 P2 2.2541(8)
Co1 S1 2.3558(8)
Co2 P6 2.2144(7)
Co2 P4 2.2308(8)
Co2 P5 2.2581(7)
Co2 S2 2.3968(7)

loop_
_geom_torsion_atom_site_label_1
_geom_torsion_atom_site_label_2
_geom_torsion_atom_site_label_3
_geom_torsion_atom_site_label_4
_geom_torsion
C17 C12 C13 C14 0.9(4)
S1 C12 C13 C14 176.6(2)
C12 C13 C14 C15 -0.4(5)
C13 C14 C15 C16 -0.4(5)
C14 C15 C16 C17 0.7(5)
C15 C16 C17 C12 -0.3(5)
C13 C12 C17 C16 -0.5(4)
S1 C12 C17 C16 -176.6(2)
C34 C29 C30 C31 0.4(4)
S2 C29 C30 C31 -175.8(2)
C29 C30 C31 C32 -0.2(4)
C30 C31 C32 C33 -0.4(4)
C31 C32 C33 C34 0.8(4)
C32 C33 C34 C29 -0.5(4)
C30 C29 C34 C33 -0.1(4)
S2 C29 C34 C33 176.3(2)
C13 C12 S1 Co1 57.1(3)
C17 C12 S1 Co1 -127.10(19)
C34 C29 S2 Co2 118.1(2)
C30 C29 S2 Co2 -65.8(2)
